data_7005283
loop_
_publ_author_name
'Jia, Hong-Peng'
'Li, Wei'
'Ju, Zhan-Feng'
'Zhang, Jie'

_publ_section_title
;
 [Co5(mu3-OH)2(btec)2(bpp)]n: a three-dimensional homometallic
 molecular metamagnet built from the mixed
 hydroxide/carboxylate-bridged ferrimagnetic-like chains.
;
_journal_issue 33
_journal_name_full 'Dalton transactions (Cambridge, England : 2003)'
_journal_page_first 3699
_journal_page_last 3704
_journal_paper_doi 10.1039/b700041c
_journal_year 2007
_chemical_formula_sum 'C33 H20 Co5 N2 O18'
_chemical_formula_weight 1027.16
_chemical_name_systematic
;
?
;
_space_group_IT_number 11
_symmetry_cell_setting monoclinic
_symmetry_space_group_name_Hall '-P 2yb'
_symmetry_space_group_name_H-M 'P 1 21/m 1'
_atom_sites_solution_hydrogens geom
_atom_sites_solution_primary direct
_atom_sites_solution_secondary difmap
_audit_creation_method SHELXL-97
_cell_angle_alpha 90.00
_cell_angle_beta 101.632(5)
_cell_angle_gamma 90.00
_cell_formula_units_Z 2
_cell_length_a 7.2175(7)
_cell_length_b 21.8066(18)
_cell_length_c 11.5739(13)
_cell_measurement_reflns_used 4126
_cell_measurement_temperature 293(2)
_cell_measurement_theta_max 27.4835
_cell_measurement_theta_min 3.0312
_cell_volume 1784.2(3)
_computing_cell_refinement 'CrystalClear (Rigaku Corp., 2000)'
_computing_data_collection 'CrystalClear (Rigaku Corp., 2000)'
_computing_data_reduction 'CrystalClear (Rigaku Corp., 2000)'
_computing_structure_refinement 'SHELXL-97 (Sheldrick, 1997)'
_computing_structure_solution 'SHELXS-97 (Sheldrick, 1990)'
_diffrn_ambient_temperature 293(2)
_diffrn_detector_area_resol_mean 14.6306
_diffrn_measured_fraction_theta_full 0.995
_diffrn_measured_fraction_theta_max 0.995
_diffrn_measurement_device_type 'Mercury70 (2x2 bin mode)'
_diffrn_measurement_method CCD_Profile_fitting
_diffrn_radiation_monochromator graphite
_diffrn_radiation_source 'fine-focus sealed tube'
_diffrn_radiation_type MoK\a
_diffrn_radiation_wavelength 0.71073
_diffrn_reflns_av_R_equivalents 0.0419
_diffrn_reflns_av_sigmaI/netI 0.0415
_diffrn_reflns_limit_h_max 9
_diffrn_reflns_limit_h_min -9
_diffrn_reflns_limit_k_max 28
_diffrn_reflns_limit_k_min -28
_diffrn_reflns_limit_l_max 13
_diffrn_reflns_limit_l_min -15
_diffrn_reflns_number 13936
_diffrn_reflns_theta_full 27.48
_diffrn_reflns_theta_max 27.48
_diffrn_reflns_theta_min 3.07
_diffrn_standards_decay_% 0
_diffrn_standards_interval_count 0
_diffrn_standards_interval_time .
_diffrn_standards_number 0
_exptl_absorpt_coefficient_mu 2.361
_exptl_absorpt_correction_T_max 0.8336
_exptl_absorpt_correction_T_min 0.6495
_exptl_absorpt_correction_type multi-scan
_exptl_absorpt_process_details 'CrystalClear (Rigaku/MSC Inc., 2004)'
_exptl_crystal_colour purple
_exptl_crystal_density_diffrn 1.912
_exptl_crystal_density_method 'not measured'
_exptl_crystal_description Prism
_exptl_crystal_F_000 1022
_exptl_crystal_size_max 0.2000
_exptl_crystal_size_mid 0.1200
_exptl_crystal_size_min 0.0800
_refine_diff_density_max 1.201
_refine_diff_density_min -0.542
_refine_diff_density_rms 0.111
_refine_ls_extinction_method none
_refine_ls_goodness_of_fit_ref 1.105
_refine_ls_hydrogen_treatment constr
_refine_ls_matrix_type full
_refine_ls_number_parameters 275
_refine_ls_number_reflns 4179
_refine_ls_number_restraints 18
_refine_ls_restrained_S_all 1.122
_refine_ls_R_factor_all 0.0576
_refine_ls_R_factor_gt 0.0476
_refine_ls_shift/su_max 0.001
_refine_ls_shift/su_mean 0.000
_refine_ls_structure_factor_coef Fsqd
_refine_ls_weighting_details 'calc w=1/[\s^2^(Fo^2^)+(0.0291P)^2^+3.0777P] where P=(Fo^2^+2Fc^2^)/3'
_refine_ls_weighting_scheme calc
_refine_ls_wR_factor_gt 0.1063
_refine_ls_wR_factor_ref 0.1122
_reflns_number_gt 3631
_reflns_number_total 4179
_reflns_threshold_expression >2sigma(I)
_cod_data_source_file b700041c.txt
_cod_data_source_block 1
_cod_depositor_comments
;
The following automatic conversions were performed:
'_exptl_absorpt_correction_type' value 'Multi-scan' changed to
'multi-scan' according to
'/home/saulius/struct/CIF-dictionaries/cif_core.dic' dictionary named
'cif_core.dic' version 2.4.1 from 2010-06-29.

Automatic conversion script
Id: cif_fix_enum 1527 2010-12-29 10:47:43Z saulius 
;
_cod_original_sg_symbol_H-M P2(1)/m
_cod_database_code 7005283

loop_
_symmetry_equiv_pos_as_xyz
'x, y, z'
'-x, y+1/2, -z'
'-x, -y, -z'
'x, -y-1/2, z'

loop_
_atom_site_label
_atom_site_type_symbol
_atom_site_fract_x
_atom_site_fract_y
_atom_site_fract_z
_atom_site_U_iso_or_equiv
_atom_site_adp_type
_atom_site_occupancy
_atom_site_symmetry_multiplicity
_atom_site_calc_flag
_atom_site_refinement_flags
_atom_site_disorder_assembly
_atom_site_disorder_group
Co1 Co -0.39946(7) 0.56167(2) 0.84272(4) 0.01641(14) Uani 1 1 d . . .
Co2 Co -0.26195(7) 0.56938(2) 1.14373(4) 0.01499(13) Uani 1 1 d . . .
Co3 Co 0.0000 0.5000 1.0000 0.01151(15) Uani 1 2 d S . .
N1 N -0.2349(6) 0.62095(16) 1.3008(3) 0.0319(8) Uani 1 1 d . . .
O1 O 0.3723(4) 0.50522(12) 0.7783(2) 0.0191(5) Uani 1 1 d . . .
O2 O 0.3957(4) 0.58432(14) 0.6671(2) 0.0274(6) Uani 1 1 d . . .
O3 O -0.0002(4) 0.48196(12) 0.8177(2) 0.0182(5) Uani 1 1 d . . .
O4 O -0.2269(4) 0.54637(14) 0.7336(2) 0.0277(7) Uani 1 1 d . . .
O5 O -0.2821(3) 0.51791(11) 0.9875(2) 0.0137(5) Uani 1 1 d . . .
H5 H -0.3408 0.4840 0.9847 0.016 Uiso 1 1 d R . .
O6 O -0.5205(4) 0.63353(12) 0.8980(2) 0.0262(6) Uani 1 1 d . . .
O7 O -0.5347(4) 0.60341(12) 1.0806(2) 0.0217(6) Uani 1 1 d . . .
O8 O -0.9378(4) 0.59034(11) 0.9732(2) 0.0215(6) Uani 1 1 d . . .
O9 O -1.1225(4) 0.63800(12) 1.0773(3) 0.0282(7) Uani 1 1 d . . .
C1 C 0.3118(5) 0.53698(17) 0.6847(3) 0.0176(7) Uani 1 1 d . . .
C2 C 0.1471(5) 0.51616(17) 0.5941(3) 0.0168(7) Uani 1 1 d . . .
C3 C -0.0343(5) 0.50616(17) 0.6141(3) 0.0166(7) Uani 1 1 d . . .
C4 C -0.1779(5) 0.49024(18) 0.5202(3) 0.0194(8) Uani 1 1 d . . .
H4 H -0.2988 0.4836 0.5340 0.023 Uiso 1 1 calc R . .
C5 C -0.0903(5) 0.51240(17) 0.7311(3) 0.0163(7) Uani 1 1 d . . .
C6 C -0.5763(5) 0.63847(16) 0.9935(3) 0.0164(7) Uani 1 1 d . . .
C7 C -0.6033(7) 0.7500 0.9940(5) 0.0184(10) Uani 1 2 d S . .
H7 H -0.4801 0.7500 0.9813 0.022 Uiso 1 2 calc SR . .
C8 C -0.6921(5) 0.69463(16) 1.0031(3) 0.0170(7) Uani 1 1 d . . .
C9 C -0.8784(5) 0.69459(16) 1.0213(3) 0.0177(7) Uani 1 1 d . . .
C10 C -0.9659(8) 0.7500 1.0317(5) 0.0203(11) Uani 1 2 d S . .
H10 H -1.0881 0.7500 1.0461 0.024 Uiso 1 2 calc SR . .
C11 C -0.9872(5) 0.63582(15) 1.0236(3) 0.0159(7) Uani 1 1 d . . .
C12 C -0.0697(9) 0.6425(3) 1.3565(5) 0.0527(14) Uani 1 1 d . . .
H12 H 0.0318 0.6413 1.3182 0.063 Uiso 1 1 calc R . .
C13 C -0.0409(12) 0.6668(3) 1.4690(6) 0.075(2) Uani 1 1 d . . .
H13 H 0.0790 0.6805 1.5049 0.090 Uiso 1 1 calc R . .
C14 C -0.1861(14) 0.6711(3) 1.5284(5) 0.074(2) Uani 1 1 d . . .
C15 C -0.3587(13) 0.6502(3) 1.4698(6) 0.074(2) Uani 1 1 d . . .
H15 H -0.4627 0.6527 1.5057 0.089 Uiso 1 1 calc R . .
C16 C -0.3801(9) 0.6253(3) 1.3577(5) 0.0532(15) Uani 1 1 d . . .
H16 H -0.4987 0.6112 1.3204 0.064 Uiso 1 1 calc R . .
C17 C -0.1510(15) 0.6921(3) 1.6562(6) 0.095(3) Uani 1 1 d U . .
H17A H -0.2558 0.6758 1.6861 0.114 Uiso 1 1 d R . .
H17B H -0.0412 0.6705 1.6971 0.114 Uiso 1 1 d R . .
C18 C -0.020(3) 0.7500 1.6894(16) 0.068(5) Uani 0.50 2 d SPU . 1
H18A H 0.0812 0.7500 1.6455 0.082 Uiso 0.50 2 calc SPR . 1
H18B H 0.0356 0.7500 1.7730 0.082 Uiso 0.50 2 calc SPR . 1
C18' C -0.263(4) 0.7500 1.6772(18) 0.080(6) Uani 0.50 2 d SPU . 2
H18C H -0.3850 0.7500 1.6239 0.096 Uiso 0.50 2 calc SPR . 2
H18D H -0.2835 0.7500 1.7574 0.096 Uiso 0.50 2 calc SPR . 2

loop_
_atom_site_aniso_label
_atom_site_aniso_U_11
_atom_site_aniso_U_22
_atom_site_aniso_U_33
_atom_site_aniso_U_23
_atom_site_aniso_U_13
_atom_site_aniso_U_12
Co1 0.0144(3) 0.0202(3) 0.0150(2) -0.00123(18) 0.00364(19) 0.00211(19)
Co2 0.0139(3) 0.0151(2) 0.0168(3) -0.00021(18) 0.00506(19) 0.00025(18)
Co3 0.0112(3) 0.0110(3) 0.0128(3) -0.0002(2) 0.0036(2) 0.0003(2)
N1 0.042(2) 0.0241(18) 0.030(2) -0.0055(14) 0.0071(17) 0.0014(16)
O1 0.0144(13) 0.0258(14) 0.0144(12) 0.0047(10) -0.0032(10) -0.0042(11)
O2 0.0251(16) 0.0315(16) 0.0234(15) 0.0063(12) -0.0003(12) -0.0056(12)
O3 0.0179(13) 0.0236(13) 0.0137(12) 0.0008(10) 0.0046(10) 0.0066(11)
O4 0.0237(15) 0.0430(17) 0.0190(14) 0.0077(12) 0.0106(11) 0.0161(13)
O5 0.0114(12) 0.0149(12) 0.0144(12) -0.0012(9) 0.0014(9) -0.0003(9)
O6 0.0376(17) 0.0203(14) 0.0225(14) 0.0003(11) 0.0105(12) 0.0109(12)
O7 0.0188(14) 0.0192(13) 0.0296(15) 0.0069(11) 0.0105(11) 0.0059(11)
O8 0.0272(15) 0.0122(12) 0.0286(15) -0.0020(10) 0.0138(12) -0.0013(11)
O9 0.0259(15) 0.0150(13) 0.0498(18) -0.0009(12) 0.0223(14) -0.0014(11)
C1 0.0148(18) 0.0236(19) 0.0155(17) -0.0003(14) 0.0058(14) -0.0004(14)
C2 0.0129(17) 0.0232(18) 0.0138(17) 0.0009(13) 0.0015(13) 0.0011(14)
C3 0.0143(17) 0.0228(18) 0.0135(17) 0.0008(13) 0.0043(13) 0.0016(14)
C4 0.0118(17) 0.032(2) 0.0136(17) 0.0019(14) 0.0015(13) -0.0012(15)
C5 0.0150(17) 0.0212(18) 0.0136(17) 0.0022(13) 0.0050(13) 0.0016(14)
C6 0.0137(17) 0.0118(16) 0.0235(19) -0.0020(13) 0.0031(14) -0.0002(13)
C7 0.010(2) 0.017(2) 0.030(3) 0.000 0.006(2) 0.000
C8 0.0192(19) 0.0131(17) 0.0183(18) 0.0003(13) 0.0030(14) 0.0005(14)
C9 0.0182(18) 0.0113(16) 0.0239(19) -0.0010(13) 0.0050(15) -0.0031(14)
C10 0.019(3) 0.017(3) 0.027(3) 0.000 0.010(2) 0.000
C11 0.0125(17) 0.0106(16) 0.0250(19) 0.0034(13) 0.0047(14) 0.0004(13)
C12 0.059(4) 0.046(3) 0.049(3) -0.015(3) 0.002(3) -0.010(3)
C13 0.116(6) 0.048(4) 0.050(4) -0.020(3) -0.010(4) -0.013(4)
C14 0.155(8) 0.032(3) 0.033(3) -0.004(2) 0.016(4) 0.000(4)
C15 0.129(7) 0.056(4) 0.052(4) -0.011(3) 0.051(4) 0.007(4)
C16 0.071(4) 0.048(3) 0.048(3) -0.010(2) 0.031(3) 0.005(3)
C17 0.178(7) 0.054(4) 0.049(4) -0.009(3) 0.015(4) 0.000(5)
C18 0.096(10) 0.054(8) 0.046(7) 0.000 -0.004(7) 0.000
C18' 0.117(11) 0.074(9) 0.057(8) 0.000 0.036(8) 0.000

loop_
_atom_type_symbol
_atom_type_description
_atom_type_scat_dispersion_real
_atom_type_scat_dispersion_imag
_atom_type_scat_source
C C 0.0033 0.0016 'International Tables Vol C Tables 4.2.6.8 and 6.1.1.4'
H H 0.0000 0.0000 'International Tables Vol C Tables 4.2.6.8 and 6.1.1.4'
Co Co 0.3494 0.9721 'International Tables Vol C Tables 4.2.6.8 and 6.1.1.4'
N N 0.0061 0.0033 'International Tables Vol C Tables 4.2.6.8 and 6.1.1.4'
O O 0.0106 0.0060 'International Tables Vol C Tables 4.2.6.8 and 6.1.1.4'

loop_
_geom_angle_atom_site_label_1
_geom_angle_atom_site_label_2
_geom_angle_atom_site_label_3
_geom_angle
_geom_angle_site_symmetry_1
_geom_angle_site_symmetry_3
_geom_angle_publ_flag
O6 Co1 O5 104.67(10) . . ?
O6 Co1 O4 136.35(12) . . ?
O5 Co1 O4 104.16(11) . . ?
O6 Co1 O1 102.60(12) . 1_455 ?
O5 Co1 O1 101.14(10) . 1_455 ?
O4 Co1 O1 103.16(12) . 1_455 ?
O6 Co1 O2 82.44(11) . 1_455 ?
O5 Co1 O2 160.40(10) . 1_455 ?
O4 Co1 O2 81.23(11) . 1_455 ?
O1 Co1 O2 59.30(10) 1_455 1_455 ?
O9 Co2 O7 96.27(11) 1_655 . ?
O9 Co2 O1 172.95(11) 1_655 3_567 ?
O7 Co2 O1 90.75(10) . 3_567 ?
O9 Co2 O5 91.21(11) 1_655 . ?
O7 Co2 O5 89.53(10) . . ?
O1 Co2 O5 89.41(10) 3_567 . ?
O9 Co2 N1 88.11(13) 1_655 . ?
O7 Co2 N1 91.65(13) . . ?
O1 Co2 N1 91.12(12) 3_567 . ?
O5 Co2 N1 178.70(13) . . ?
O9 Co2 O3 88.83(11) 1_655 3_567 ?
O7 Co2 O3 167.49(10) . 3_567 ?
O1 Co2 O3 84.39(10) 3_567 3_567 ?
O5 Co2 O3 78.93(9) . 3_567 ?
N1 Co2 O3 99.94(13) . 3_567 ?
O5 Co3 O5 180.000(1) . 3_567 ?
O5 Co3 O8 87.09(10) . 3_467 ?
O5 Co3 O8 92.91(10) 3_567 3_467 ?
O5 Co3 O8 92.91(10) . 1_655 ?
O5 Co3 O8 87.09(10) 3_567 1_655 ?
O8 Co3 O8 180.000(1) 3_467 1_655 ?
O5 Co3 O3 80.70(9) . 3_567 ?
O5 Co3 O3 99.30(9) 3_567 3_567 ?
O8 Co3 O3 89.10(10) 3_467 3_567 ?
O8 Co3 O3 90.90(10) 1_655 3_567 ?
O5 Co3 O3 99.30(9) . . ?
O5 Co3 O3 80.70(9) 3_567 . ?
O8 Co3 O3 90.90(10) 3_467 . ?
O8 Co3 O3 89.10(10) 1_655 . ?
O3 Co3 O3 180.000(1) 3_567 . ?
C12 N1 C16 116.7(5) . . ?
C12 N1 Co2 121.8(4) . . ?
C16 N1 Co2 120.8(4) . . ?
C1 O1 Co1 95.4(2) . 1_655 ?
C1 O1 Co2 133.4(2) . 3_567 ?
Co1 O1 Co2 130.58(12) 1_655 3_567 ?
C1 O2 Co1 85.6(2) . 1_655 ?
C5 O3 Co3 125.5(2) . . ?
C5 O3 Co2 136.1(2) . 3_567 ?
Co3 O3 Co2 93.72(10) . 3_567 ?
C5 O4 Co1 136.4(2) . . ?
Co1 O5 Co3 113.82(11) . . ?
Co1 O5 Co2 114.59(11) . . ?
Co3 O5 Co2 98.34(10) . . ?
Co1 O5 H5 105.3 . . ?
Co3 O5 H5 108.5 . . ?
Co2 O5 H5 116.4 . . ?
C6 O6 Co1 126.8(2) . . ?
C6 O7 Co2 123.6(2) . . ?
C11 O8 Co3 127.1(2) . 1_455 ?
C11 O9 Co2 130.5(2) . 1_455 ?
O2 C1 O1 119.7(3) . . ?
O2 C1 C2 119.1(3) . . ?
O1 C1 C2 121.1(3) . . ?
C4 C2 C3 118.6(3) 3_566 . ?
C4 C2 C1 116.3(3) 3_566 . ?
C3 C2 C1 125.1(3) . . ?
C4 C3 C2 119.2(3) . . ?
C4 C3 C5 115.9(3) . . ?
C2 C3 C5 124.9(3) . . ?
C3 C4 C2 122.2(3) . 3_566 ?
C3 C4 H4 118.9 . . ?
C2 C4 H4 118.9 3_566 . ?
O4 C5 O3 125.3(3) . . ?
O4 C5 C3 116.0(3) . . ?
O3 C5 C3 118.7(3) . . ?
O7 C6 O6 126.1(3) . . ?
O7 C6 C8 119.0(3) . . ?
O6 C6 C8 114.7(3) . . ?
C8 C7 C8 122.0(5) . 4_575 ?
C8 C7 H7 119.0 . . ?
C8 C7 H7 119.0 4_575 . ?
C7 C8 C9 119.1(3) . . ?
C7 C8 C6 115.8(3) . . ?
C9 C8 C6 125.2(3) . . ?
C10 C9 C8 118.8(3) . . ?
C10 C9 C11 119.6(3) . . ?
C8 C9 C11 121.5(3) . . ?
C9 C10 C9 122.2(5) 4_575 . ?
C9 C10 H10 118.9 4_575 . ?
C9 C10 H10 118.9 . . ?
O8 C11 O9 126.0(3) . . ?
O8 C11 C9 118.2(3) . . ?
O9 C11 C9 115.8(3) . . ?
N1 C12 C13 123.0(6) . . ?
N1 C12 H12 118.5 . . ?
C13 C12 H12 118.5 . . ?
C14 C13 C12 121.0(7) . . ?
C14 C13 H13 119.5 . . ?
C12 C13 H13 119.5 . . ?
C13 C14 C15 116.2(6) . . ?
C13 C14 C17 121.0(8) . . ?
C15 C14 C17 122.5(8) . . ?
C14 C15 C16 120.8(7) . . ?
C14 C15 H15 119.6 . . ?
C16 C15 H15 119.6 . . ?
N1 C16 C15 122.3(6) . . ?
N1 C16 H16 118.9 . . ?
C15 C16 H16 118.9 . . ?
C14 C17 C18' 114.2(10) . . ?
C14 C17 C18 116.9(9) . . ?
C18' C17 C18 67.2(11) . . ?
C14 C17 H17A 104.5 . . ?
C18' C17 H17A 76.8 . . ?
C18 C17 H17A 133.2 . . ?
C14 C17 H17B 106.9 . . ?
C18' C17 H17B 136.7 . . ?
C18 C17 H17B 82.9 . . ?
H17A C17 H17B 105.9 . . ?
C17 C18 C17 106.3(14) . 4_575 ?
C17 C18 H18A 110.5 . . ?
C17 C18 H18A 110.5 4_575 . ?
C17 C18 H18B 110.5 . . ?
C17 C18 H18B 110.5 4_575 . ?
H18A C18 H18B 108.7 . . ?
C17 C18' C17 109.8(16) 4_575 . ?
C17 C18' H18C 109.7 4_575 . ?
C17 C18' H18C 109.7 . . ?
C17 C18' H18D 109.7 4_575 . ?
C17 C18' H18D 109.7 . . ?
H18C C18' H18D 108.2 . . ?

loop_
_geom_bond_atom_site_label_1
_geom_bond_atom_site_label_2
_geom_bond_distance
_geom_bond_site_symmetry_2
_geom_bond_publ_flag
Co1 O6 1.963(3) . ?
Co1 O5 1.965(2) . ?
Co1 O4 1.973(3) . ?
Co1 O1 2.071(3) 1_455 ?
Co1 O2 2.313(3) 1_455 ?
Co2 O9 2.039(3) 1_655 ?
Co2 O7 2.093(3) . ?
Co2 O1 2.094(2) 3_567 ?
Co2 O5 2.108(2) . ?
Co2 N1 2.113(4) . ?
Co2 O3 2.166(2) 3_567 ?
Co3 O5 2.050(2) . ?
Co3 O5 2.050(2) 3_567 ?
Co3 O8 2.058(2) 3_467 ?
Co3 O8 2.058(2) 1_655 ?
Co3 O3 2.145(2) 3_567 ?
Co3 O3 2.145(2) . ?
N1 C12 1.322(7) . ?
N1 C16 1.349(6) . ?
O1 C1 1.285(4) . ?
O2 C1 1.234(5) . ?
O3 C5 1.268(4) . ?
O4 C5 1.238(4) . ?
O5 H5 0.8499 . ?
O6 C6 1.255(4) . ?
O7 C6 1.253(4) . ?
O8 C11 1.239(4) . ?
O9 C11 1.260(4) . ?
C1 C2 1.489(5) . ?
C2 C4 1.391(5) 3_566 ?
C2 C3 1.392(5) . ?
C3 C4 1.386(5) . ?
C3 C5 1.495(4) . ?
C4 C2 1.391(5) 3_566 ?
C4 H4 0.9300 . ?
C6 C8 1.499(5) . ?
C7 C8 1.381(4) . ?
C7 C8 1.381(4) 4_575 ?
C7 H7 0.9300 . ?
C8 C9 1.402(5) . ?
C9 C10 1.380(4) . ?
C9 C11 1.506(5) . ?
C10 C9 1.380(4) 4_575 ?
C10 H10 0.9300 . ?
C12 C13 1.382(8) . ?
C12 H12 0.9300 . ?
C13 C14 1.367(11) . ?
C13 H13 0.9300 . ?
C14 C15 1.371(11) . ?
C14 C17 1.520(8) . ?
C15 C16 1.386(8) . ?
C15 H15 0.9300 . ?
C16 H16 0.9300 . ?
C17 C18' 1.544(15) . ?
C17 C18 1.579(15) . ?
C17 H17A 0.9600 . ?
C17 H17B 0.9600 . ?
C18 C17 1.579(15) 4_575 ?
C18 H18A 0.9700 . ?
C18 H18B 0.9700 . ?
C18' C17 1.544(15) 4_575 ?
C18' H18C 0.9700 . ?
C18' H18D 0.9700 . ?
